data_4075911
loop_
_publ_author_name
'Gareau, Daniel'
'Sui-Seng, Christine'
'Groux, Laurent F.'
'Brisse, Fran\,cois'
'Zargarian, Davit'

_publ_section_title
;
 Indenyl-Nickel Complexes Bearing a Pendant, Hemilabile Olefin
 Ligand:&#x00A0; Preparation, Characterization, and Catalytic Activities
;
_journal_issue 16
_journal_name_full Organometallics
_journal_page_first 4003
_journal_paper_doi 10.1021/om050285u
_journal_volume 24
_journal_year 2005
_chemical_compound_source 'Synthesized by the authors. See text'
_chemical_formula_sum 'C73 H63 B Ni P2'
_chemical_formula_weight 1071.69
_chemical_name_systematic
; 
 ? 
;
_space_group_IT_number 14
_symmetry_cell_setting monoclinic
_symmetry_space_group_name_Hall '-P 2yn'
_symmetry_space_group_name_H-M 'P 1 21/n 1'
_atom_sites_solution_hydrogens geom
_atom_sites_solution_primary direct
_atom_sites_solution_secondary difmap
_audit_creation_method SHELXL-97
_cell_angle_alpha 90.00
_cell_angle_beta 96.119(5)
_cell_angle_gamma 90.00
_cell_formula_units_Z 4
_cell_length_a 10.3056(7)
_cell_length_b 16.2965(11)
_cell_length_c 33.568(2)
_cell_measurement_reflns_used 6236
_cell_measurement_temperature 100(2)
_cell_measurement_theta_max 73.21
_cell_measurement_theta_min 2.71
_cell_volume 5605.5(6)
_computing_cell_refinement 'SMART (Bruker, 1999)'
_computing_data_collection 'SMART (Bruker, 1999)'
_computing_data_reduction 'SAINT (Bruker, 1999)'
_computing_molecular_graphics 'SHELXTL (Bruker, 1997)'
_computing_publication_material 'UdMX (local program)'
_computing_structure_refinement 'SHELXL97 (Sheldrick, 1997)'
_computing_structure_solution 'SHELXS97 (Sheldrick, 1997)'
_diffrn_ambient_temperature 100(2)
_diffrn_detector_area_resol_mean 5.5
_diffrn_measured_fraction_theta_full 0.952
_diffrn_measured_fraction_theta_max 0.952
_diffrn_measurement_device_type 'Bruker Smart 2000'
_diffrn_measurement_method \w
_diffrn_radiation_monochromator Graphite
_diffrn_radiation_source 'Sealed tube'
_diffrn_radiation_type CuK\a
_diffrn_radiation_wavelength 1.54178
_diffrn_reflns_av_R_equivalents 0.115
_diffrn_reflns_av_sigmaI/netI 0.0658
_diffrn_reflns_limit_h_max 12
_diffrn_reflns_limit_h_min -12
_diffrn_reflns_limit_k_max 20
_diffrn_reflns_limit_k_min -20
_diffrn_reflns_limit_l_max 40
_diffrn_reflns_limit_l_min -36
_diffrn_reflns_number 48977
_diffrn_reflns_theta_full 73.20
_diffrn_reflns_theta_max 73.20
_diffrn_reflns_theta_min 2.65
_diffrn_standards_decay_% -0.03
_diffrn_standards_number 2813
_exptl_absorpt_coefficient_mu 1.368
_exptl_absorpt_correction_T_max 0.896
_exptl_absorpt_correction_T_min 0.466
_exptl_absorpt_correction_type multi-scan
_exptl_absorpt_process_details 'Sadabs (Sheldrick,1996)'
_exptl_crystal_colour red
_exptl_crystal_density_diffrn 1.270
_exptl_crystal_density_method 'not measured'
_exptl_crystal_description block
_exptl_crystal_F_000 2256
_exptl_crystal_size_max 0.50
_exptl_crystal_size_mid 0.43
_exptl_crystal_size_min 0.08
_refine_diff_density_max 1.624
_refine_diff_density_min -1.068
_refine_diff_density_rms 0.186
_refine_ls_extinction_method none
_refine_ls_goodness_of_fit_ref 0.998
_refine_ls_hydrogen_treatment constr
_refine_ls_matrix_type full
_refine_ls_number_parameters 694
_refine_ls_number_reflns 10703
_refine_ls_number_restraints 0
_refine_ls_restrained_S_all 0.998
_refine_ls_R_factor_all 0.1059
_refine_ls_R_factor_gt 0.0787
_refine_ls_shift/su_max 0.001
_refine_ls_shift/su_mean 0.000
_refine_ls_structure_factor_coef Fsqd
_refine_ls_weighting_details 'calc w=1/[\s^2^(Fo^2^)+(0.1518P)^2^+0.0000P] where P=(Fo^2^+2Fc^2^)/3'
_refine_ls_weighting_scheme calc
_refine_ls_wR_factor_gt 0.1966
_refine_ls_wR_factor_ref 0.2172
_reflns_number_gt 7376
_reflns_number_total 10703
_reflns_threshold_expression I>2\s(I)
_cod_data_source_file om050285usi20050413_010941.cif
_cod_data_source_block dani10
_cod_depositor_comments
;
The following automatic conversions were performed:

'_symmetry_cell_setting' value 'Monoclinic' changed to 'monoclinic'
according to /home/saulius/struct/CIF-dictionaries/cif_core.dic
dictionary named 'cif_core.dic' version 2.4.1 from
2010-06-29.

'_geom_bond_publ_flag' value 'Y' changed to 'y'
according to /home/saulius/struct/CIF-dictionaries/cif_core.dic
dictionary named 'cif_core.dic' version 2.4.1 from 2010-06-29 (91
time).

'_geom_angle_publ_flag' value 'Y' changed to 'y' according to
/home/saulius/struct/CIF-dictionaries/cif_core.dic dictionary named
'cif_core.dic' version 2.4.1 from 2010-06-29 (150 times).

Automatic conversion script
Id: cif_fix_values 1715 2011-07-08 13:25:40Z adriana 
;
_cod_original_cell_volume 5605.4(7)
_cod_original_sg_symbol_H-M P21/n
_cod_database_code 4075911

loop_
_symmetry_equiv_pos_as_xyz
'x, y, z'
'-x+1/2, y+1/2, -z+1/2'
'-x, -y, -z'
'x-1/2, -y-1/2, z-1/2'

loop_
_atom_site_label
_atom_site_type_symbol
_atom_site_fract_x
_atom_site_fract_y
_atom_site_fract_z
_atom_site_U_iso_or_equiv
_atom_site_adp_type
_atom_site_occupancy
_atom_site_symmetry_multiplicity
_atom_site_calc_flag
_atom_site_refinement_flags
Ni Ni 0.44347(6) 0.24096(3) 0.101720(16) 0.02682(18) Uani 1 1 d .
C1 C 0.4525(4) 0.1122(2) 0.08929(10) 0.0306(8) Uani 1 1 d .
C2 C 0.3225(4) 0.1411(2) 0.08528(11) 0.0325(8) Uani 1 1 d .
H2 H 0.2634 0.1384 0.0616 0.039 Uiso 1 1 calc R
C3 C 0.2949(4) 0.1745(2) 0.12215(10) 0.0308(8) Uani 1 1 d .
H3 H 0.2198 0.2055 0.1266 0.037 Uiso 1 1 calc R
C3A C 0.4023(4) 0.1528(2) 0.15237(10) 0.0281(8) Uani 1 1 d .
C4 C 0.4207(4) 0.1633(2) 0.19435(10) 0.0353(9) Uani 1 1 d .
H4 H 0.3576 0.1909 0.2081 0.042 Uiso 1 1 calc R
C5 C 0.5332(5) 0.1322(2) 0.21478(12) 0.0452(11) Uani 1 1 d .
H5 H 0.5465 0.1379 0.2431 0.054 Uiso 1 1 calc R
C6 C 0.6275(5) 0.0927(3) 0.19527(12) 0.0469(11) Uani 1 1 d .
H6 H 0.7033 0.0717 0.2105 0.056 Uiso 1 1 calc R
C7 C 0.6133(4) 0.0832(2) 0.15368(12) 0.0397(9) Uani 1 1 d .
H7 H 0.6787 0.0571 0.1402 0.048 Uiso 1 1 calc R
C7A C 0.4990(4) 0.1135(2) 0.13261(10) 0.0312(8) Uani 1 1 d .
C8 C 0.5191(4) 0.0655(2) 0.05877(11) 0.0404(9) Uani 1 1 d .
H8A H 0.6147 0.0700 0.0654 0.049 Uiso 1 1 calc R
H8B H 0.4964 0.0907 0.0321 0.049 Uiso 1 1 calc R
C9 C 0.4811(4) -0.0249(2) 0.05674(11) 0.0374(9) Uani 1 1 d .
H9A H 0.5396 -0.0543 0.0400 0.045 Uiso 1 1 calc R
H9B H 0.4947 -0.0485 0.0841 0.045 Uiso 1 1 calc R
C10 C 0.3437(5) -0.0395(2) 0.04003(13) 0.0468(11) Uani 1 1 d .
H10 H 0.3165 -0.0173 0.0143 0.056 Uiso 1 1 calc R
C11 C 0.2579(5) -0.0801(4) 0.05770(17) 0.0734(17) Uani 1 1 d .
H11A H 0.2812 -0.1033 0.0834 0.088 Uiso 1 1 calc R
H11B H 0.1718 -0.0866 0.0449 0.088 Uiso 1 1 calc R
P1 P 0.38426(9) 0.35685(5) 0.12781(2) 0.0272(2) Uani 1 1 d .
C111 C 0.5237(4) 0.4099(2) 0.15440(11) 0.0341(8) Uani 1 1 d .
C112 C 0.5462(4) 0.4937(2) 0.15239(12) 0.0408(10) Uani 1 1 d .
H112 H 0.4906 0.5273 0.1348 0.049 Uiso 1 1 calc R
C113 C 0.6507(5) 0.5283(3) 0.17628(14) 0.0537(13) Uani 1 1 d .
H113 H 0.6666 0.5856 0.1747 0.064 Uiso 1 1 calc R
C114 C 0.7319(5) 0.4802(3) 0.20233(13) 0.0575(14) Uani 1 1 d .
H114 H 0.8030 0.5044 0.2185 0.069 Uiso 1 1 calc R
C115 C 0.7090(4) 0.3967(3) 0.20462(12) 0.0459(10) Uani 1 1 d .
H115 H 0.7636 0.3636 0.2227 0.055 Uiso 1 1 calc R
C116 C 0.6064(4) 0.3614(3) 0.18058(11) 0.0376(9) Uani 1 1 d .
H116 H 0.5920 0.3039 0.1818 0.045 Uiso 1 1 calc R
C121 C 0.2668(4) 0.3537(2) 0.16564(10) 0.0279(7) Uani 1 1 d .
C122 C 0.1360(4) 0.3411(2) 0.15288(10) 0.0333(8) Uani 1 1 d .
H122 H 0.1103 0.3295 0.1254 0.040 Uiso 1 1 calc R
C123 C 0.0430(4) 0.3452(2) 0.17917(11) 0.0340(8) Uani 1 1 d .
H123 H -0.0462 0.3360 0.1700 0.041 Uiso 1 1 calc R
C124 C 0.0800(4) 0.3629(2) 0.21946(10) 0.0334(8) Uani 1 1 d .
H124 H 0.0159 0.3671 0.2377 0.040 Uiso 1 1 calc R
C125 C 0.2114(4) 0.3743(2) 0.23275(10) 0.0330(8) Uani 1 1 d .
H125 H 0.2368 0.3854 0.2603 0.040 Uiso 1 1 calc R
C126 C 0.3053(4) 0.3695(2) 0.20636(10) 0.0292(8) Uani 1 1 d .
H126 H 0.3949 0.3768 0.2156 0.035 Uiso 1 1 calc R
C131 C 0.2938(4) 0.4262(2) 0.09197(10) 0.0315(8) Uani 1 1 d .
C132 C 0.2439(4) 0.4999(2) 0.10454(12) 0.0373(9) Uani 1 1 d .
H132 H 0.2624 0.5168 0.1316 0.045 Uiso 1 1 calc R
C133 C 0.1675(4) 0.5483(2) 0.07785(14) 0.0449(10) Uani 1 1 d .
H133 H 0.1340 0.5988 0.0865 0.054 Uiso 1 1 calc R
C134 C 0.1392(4) 0.5233(3) 0.03802(14) 0.0501(11) Uani 1 1 d .
H134 H 0.0880 0.5575 0.0195 0.060 Uiso 1 1 calc R
C135 C 0.1853(4) 0.4495(3) 0.02555(12) 0.0439(10) Uani 1 1 d .
H135 H 0.1648 0.4322 -0.0014 0.053 Uiso 1 1 calc R
C136 C 0.2620(4) 0.4003(2) 0.05250(11) 0.0367(9) Uani 1 1 d .
H136 H 0.2928 0.3489 0.0440 0.044 Uiso 1 1 calc R
P2 P 0.60239(9) 0.28050(5) 0.06659(2) 0.0262(2) Uani 1 1 d .
C211 C 0.7478(4) 0.2178(2) 0.07877(11) 0.0302(8) Uani 1 1 d .
C212 C 0.7980(4) 0.2124(2) 0.11938(11) 0.0356(9) Uani 1 1 d .
H212 H 0.7595 0.2434 0.1390 0.043 Uiso 1 1 calc R
C213 C 0.9041(4) 0.1617(2) 0.13070(13) 0.0425(10) Uani 1 1 d .
H213 H 0.9398 0.1597 0.1580 0.051 Uiso 1 1 calc R
C214 C 0.9576(4) 0.1143(3) 0.10269(15) 0.0489(11) Uani 1 1 d .
H214 H 1.0280 0.0783 0.1107 0.059 Uiso 1 1 calc R
C215 C 0.9085(4) 0.1194(2) 0.06301(14) 0.0451(10) Uani 1 1 d .
H215 H 0.9461 0.0870 0.0437 0.054 Uiso 1 1 calc R
C216 C 0.8052(4) 0.1711(2) 0.05082(12) 0.0376(9) Uani 1 1 d .
H216 H 0.7735 0.1746 0.0232 0.045 Uiso 1 1 calc R
C221 C 0.5615(4) 0.2719(2) 0.01252(10) 0.0295(8) Uani 1 1 d .
C222 C 0.4410(4) 0.2429(2) -0.00400(10) 0.0294(8) Uani 1 1 d .
H222 H 0.3789 0.2253 0.0132 0.035 Uiso 1 1 calc R
C223 C 0.4097(4) 0.2391(2) -0.04551(11) 0.0341(8) Uani 1 1 d .
H223 H 0.3265 0.2196 -0.0564 0.041 Uiso 1 1 calc R
C224 C 0.4994(4) 0.2639(2) -0.07054(12) 0.0397(9) Uani 1 1 d .
H224 H 0.4785 0.2608 -0.0988 0.048 Uiso 1 1 calc R
C225 C 0.6197(5) 0.2932(2) -0.05478(11) 0.0435(10) Uani 1 1 d .
H225 H 0.6812 0.3102 -0.0723 0.052 Uiso 1 1 calc R
C226 C 0.6518(4) 0.2982(2) -0.01330(11) 0.0383(9) Uani 1 1 d .
H226 H 0.7343 0.3193 -0.0027 0.046 Uiso 1 1 calc R
C231 C 0.6616(4) 0.3866(2) 0.07028(9) 0.0277(7) Uani 1 1 d .
C232 C 0.7817(4) 0.4084(2) 0.09073(10) 0.0312(8) Uani 1 1 d .
H232 H 0.8373 0.3672 0.1031 0.037 Uiso 1 1 calc R
C233 C 0.8207(4) 0.4905(2) 0.09308(11) 0.0359(9) Uani 1 1 d .
H233 H 0.9030 0.5047 0.1068 0.043 Uiso 1 1 calc R
C234 C 0.7406(4) 0.5512(2) 0.07558(11) 0.0380(9) Uani 1 1 d .
H234 H 0.7662 0.6072 0.0779 0.046 Uiso 1 1 calc R
C235 C 0.6218(4) 0.5298(2) 0.05447(10) 0.0359(9) Uani 1 1 d .
H235 H 0.5671 0.5713 0.0419 0.043 Uiso 1 1 calc R
C236 C 0.5827(4) 0.4485(2) 0.05167(10) 0.0309(8) Uani 1 1 d .
H236 H 0.5017 0.4346 0.0370 0.037 Uiso 1 1 calc R
B B 0.9302(4) 0.8105(2) 0.15381(11) 0.0296(9) Uani 1 1 d .
C311 C 1.0171(4) 0.7303(2) 0.17088(10) 0.0282(7) Uani 1 1 d .
C312 C 0.9674(4) 0.6500(2) 0.16655(10) 0.0316(8) Uani 1 1 d .
H312 H 0.8813 0.6425 0.1539 0.038 Uiso 1 1 calc R
C313 C 1.0390(4) 0.5810(2) 0.17995(10) 0.0335(8) Uani 1 1 d .
H313 H 1.0015 0.5279 0.1762 0.040 Uiso 1 1 calc R
C314 C 1.1641(4) 0.5894(2) 0.19872(11) 0.0368(9) Uani 1 1 d .
H314 H 1.2131 0.5426 0.2081 0.044 Uiso 1 1 calc R
C315 C 1.2166(4) 0.6672(2) 0.20353(12) 0.0423(10) Uani 1 1 d .
H315 H 1.3027 0.6743 0.2163 0.051 Uiso 1 1 calc R
C316 C 1.1431(4) 0.7356(2) 0.18967(11) 0.0363(9) Uani 1 1 d .
H316 H 1.1816 0.7884 0.1933 0.044 Uiso 1 1 calc R
C321 C 0.9253(3) 0.8136(2) 0.10439(10) 0.0307(8) Uani 1 1 d .
C322 C 0.8926(4) 0.8859(2) 0.08215(11) 0.0366(9) Uani 1 1 d .
H322 H 0.8752 0.9345 0.0963 0.044 Uiso 1 1 calc R
C323 C 0.8849(4) 0.8888(3) 0.04040(12) 0.0451(10) Uani 1 1 d .
H323 H 0.8601 0.9384 0.0268 0.054 Uiso 1 1 calc R
C324 C 0.9129(4) 0.8202(3) 0.01877(12) 0.0458(10) Uani 1 1 d .
H324 H 0.9084 0.8223 -0.0096 0.055 Uiso 1 1 calc R
C325 C 0.9474(4) 0.7490(3) 0.03903(11) 0.0424(10) Uani 1 1 d .
H325 H 0.9672 0.7013 0.0246 0.051 Uiso 1 1 calc R
C326 C 0.9533(4) 0.7464(2) 0.08095(11) 0.0344(8) Uani 1 1 d .
H326 H 0.9777 0.6962 0.0941 0.041 Uiso 1 1 calc R
C331 C 0.7803(4) 0.8054(2) 0.16636(11) 0.0343(8) Uani 1 1 d .
C332 C 0.6787(4) 0.8556(3) 0.14859(12) 0.0456(10) Uani 1 1 d .
H332 H 0.6978 0.8914 0.1276 0.055 Uiso 1 1 calc R
C333 C 0.5540(5) 0.8563(3) 0.15955(12) 0.0513(11) Uani 1 1 d .
H333 H 0.4909 0.8932 0.1470 0.062 Uiso 1 1 calc R
C334 C 0.5209(5) 0.8033(3) 0.18872(13) 0.0499(11) Uani 1 1 d .
H334 H 0.4339 0.8008 0.1955 0.060 Uiso 1 1 calc R
C335 C 0.6160(5) 0.7544(3) 0.20768(16) 0.0576(13) Uani 1 1 d .
H335 H 0.5955 0.7183 0.2283 0.069 Uiso 1 1 calc R
C336 C 0.7425(5) 0.7571(3) 0.19698(14) 0.0519(12) Uani 1 1 d .
H336 H 0.8068 0.7239 0.2115 0.062 Uiso 1 1 calc R
C341 C 1.0002(4) 0.8956(2) 0.17184(10) 0.0297(8) Uani 1 1 d .
C342 C 0.9537(4) 0.9421(2) 0.20277(10) 0.0342(8) Uani 1 1 d .
H342 H 0.8763 0.9252 0.2135 0.041 Uiso 1 1 calc R
C343 C 1.0181(4) 1.0120(2) 0.21802(11) 0.0386(9) Uani 1 1 d .
H343 H 0.9833 1.0420 0.2387 0.046 Uiso 1 1 calc R
C344 C 1.1305(4) 1.0386(2) 0.20401(11) 0.0389(9) Uani 1 1 d .
H344 H 1.1739 1.0864 0.2148 0.047 Uiso 1 1 calc R
C345 C 1.1806(4) 0.9938(2) 0.17323(11) 0.0374(9) Uani 1 1 d .
H345 H 1.2588 1.0108 0.1630 0.045 Uiso 1 1 calc R
C346 C 1.1144(4) 0.9246(2) 0.15796(10) 0.0329(8) Uani 1 1 d .
H346 H 1.1488 0.8954 0.1370 0.039 Uiso 1 1 calc R

loop_
_atom_site_aniso_label
_atom_site_aniso_U_11
_atom_site_aniso_U_22
_atom_site_aniso_U_33
_atom_site_aniso_U_23
_atom_site_aniso_U_13
_atom_site_aniso_U_12
Ni 0.0346(4) 0.0281(3) 0.0171(3) -0.0011(2) 0.0002(2) -0.0026(2)
C1 0.047(2) 0.0263(18) 0.0184(17) -0.0017(12) 0.0025(15) -0.0054(16)
C2 0.040(2) 0.0289(18) 0.0273(19) -0.0022(13) -0.0011(15) -0.0102(16)
C3 0.034(2) 0.0281(18) 0.0306(19) 0.0003(13) 0.0047(15) -0.0042(15)
C3A 0.040(2) 0.0280(17) 0.0169(17) 0.0019(12) 0.0040(14) -0.0075(15)
C4 0.055(3) 0.0326(19) 0.0197(18) -0.0004(13) 0.0086(16) -0.0095(17)
C5 0.065(3) 0.048(2) 0.021(2) 0.0081(15) -0.0056(18) -0.017(2)
C6 0.054(3) 0.050(3) 0.034(2) 0.0147(17) -0.0098(19) -0.009(2)
C7 0.047(2) 0.037(2) 0.034(2) 0.0085(15) -0.0001(17) -0.0031(18)
C7A 0.045(2) 0.0262(18) 0.0211(18) 0.0026(12) -0.0015(15) -0.0081(15)
C8 0.061(3) 0.033(2) 0.028(2) -0.0044(14) 0.0091(18) -0.0061(19)
C9 0.052(3) 0.033(2) 0.026(2) -0.0028(14) 0.0009(16) -0.0009(18)
C10 0.058(3) 0.044(2) 0.037(2) -0.0125(17) 0.000(2) -0.004(2)
C11 0.061(3) 0.095(4) 0.066(4) -0.038(3) 0.020(3) -0.025(3)
P1 0.0338(5) 0.0291(5) 0.0182(4) -0.0020(3) 0.0004(3) -0.0015(4)
C111 0.035(2) 0.044(2) 0.0246(19) -0.0106(14) 0.0084(15) -0.0065(17)
C112 0.048(3) 0.040(2) 0.036(2) -0.0106(16) 0.0131(18) -0.0112(19)
C113 0.060(3) 0.056(3) 0.049(3) -0.024(2) 0.023(2) -0.029(2)
C114 0.045(3) 0.096(4) 0.032(2) -0.030(2) 0.0090(19) -0.028(3)
C115 0.038(2) 0.072(3) 0.027(2) -0.0132(18) 0.0011(17) -0.010(2)
C116 0.037(2) 0.056(2) 0.0212(19) -0.0077(15) 0.0058(15) -0.0035(18)
C121 0.037(2) 0.0280(18) 0.0189(17) -0.0020(12) 0.0059(14) 0.0010(15)
C122 0.039(2) 0.042(2) 0.0183(18) -0.0024(13) -0.0009(14) -0.0026(17)
C123 0.037(2) 0.040(2) 0.0238(19) 0.0021(14) -0.0021(15) -0.0031(16)
C124 0.040(2) 0.039(2) 0.0209(18) 0.0014(13) 0.0047(15) 0.0017(17)
C125 0.044(2) 0.037(2) 0.0174(17) 0.0011(13) -0.0016(15) -0.0037(17)
C126 0.035(2) 0.0290(18) 0.0216(18) 0.0010(12) -0.0034(14) -0.0007(15)
C131 0.038(2) 0.0332(19) 0.0241(18) 0.0019(13) 0.0045(14) 0.0003(16)
C132 0.045(2) 0.033(2) 0.036(2) 0.0024(15) 0.0104(17) 0.0029(17)
C133 0.041(2) 0.037(2) 0.059(3) 0.0097(18) 0.014(2) 0.0059(18)
C134 0.035(2) 0.055(3) 0.058(3) 0.028(2) 0.000(2) 0.001(2)
C135 0.035(2) 0.066(3) 0.029(2) 0.0105(18) -0.0017(16) 0.001(2)
C136 0.038(2) 0.049(2) 0.0225(19) -0.0009(15) 0.0004(15) 0.0042(18)
P2 0.0339(5) 0.0281(4) 0.0158(4) -0.0006(3) -0.0010(3) -0.0017(4)
C211 0.032(2) 0.0298(18) 0.0280(19) 0.0006(13) -0.0022(14) -0.0049(15)
C212 0.044(2) 0.0331(19) 0.028(2) 0.0046(14) -0.0042(16) -0.0042(17)
C213 0.037(2) 0.043(2) 0.045(3) 0.0112(17) -0.0099(18) -0.0035(18)
C214 0.037(2) 0.033(2) 0.075(3) 0.0108(19) -0.002(2) -0.0004(18)
C215 0.046(3) 0.032(2) 0.058(3) -0.0055(17) 0.007(2) 0.0001(18)
C216 0.040(2) 0.034(2) 0.038(2) -0.0053(15) 0.0032(17) -0.0022(17)
C221 0.041(2) 0.0276(18) 0.0186(17) 0.0002(12) -0.0018(14) -0.0020(15)
C222 0.041(2) 0.0275(18) 0.0194(17) -0.0003(12) -0.0005(14) -0.0010(15)
C223 0.049(2) 0.0318(19) 0.0198(18) -0.0022(13) -0.0060(15) -0.0021(16)
C224 0.059(3) 0.037(2) 0.022(2) -0.0018(14) -0.0003(17) -0.0058(19)
C225 0.067(3) 0.045(2) 0.0197(19) 0.0003(15) 0.0094(18) -0.013(2)
C226 0.047(2) 0.044(2) 0.0236(19) -0.0057(15) 0.0014(16) -0.0102(18)
C231 0.038(2) 0.0280(18) 0.0170(16) -0.0015(12) 0.0026(14) -0.0043(15)
C232 0.039(2) 0.036(2) 0.0180(17) -0.0002(13) -0.0010(14) -0.0053(16)
C233 0.045(2) 0.038(2) 0.0235(19) -0.0016(14) -0.0011(16) -0.0100(17)
C234 0.055(3) 0.032(2) 0.027(2) -0.0026(14) 0.0042(17) -0.0100(18)
C235 0.050(2) 0.033(2) 0.0241(19) 0.0022(14) 0.0000(16) 0.0003(17)
C236 0.038(2) 0.0311(19) 0.0229(18) -0.0008(13) 0.0003(15) -0.0032(15)
B 0.042(2) 0.0239(19) 0.022(2) -0.0023(14) -0.0001(16) -0.0048(17)
C311 0.039(2) 0.0298(18) 0.0156(16) -0.0021(12) 0.0024(14) -0.0023(15)
C312 0.042(2) 0.0312(19) 0.0212(17) -0.0023(13) 0.0032(15) -0.0041(16)
C313 0.050(2) 0.0297(19) 0.0204(18) -0.0018(13) 0.0042(15) -0.0059(17)
C314 0.053(3) 0.033(2) 0.0243(19) 0.0034(13) 0.0014(16) 0.0084(17)
C315 0.048(3) 0.043(2) 0.033(2) 0.0054(16) -0.0088(17) -0.0054(19)
C316 0.045(2) 0.0276(19) 0.034(2) 0.0007(14) -0.0069(17) -0.0042(16)
C321 0.032(2) 0.0326(19) 0.0264(19) 0.0005(13) -0.0040(14) -0.0033(15)
C322 0.041(2) 0.037(2) 0.029(2) 0.0019(14) -0.0077(16) -0.0039(17)
C323 0.048(3) 0.052(3) 0.033(2) 0.0176(17) -0.0079(18) -0.010(2)
C324 0.050(3) 0.064(3) 0.022(2) 0.0055(17) -0.0045(17) -0.009(2)
C325 0.049(3) 0.057(3) 0.020(2) -0.0047(15) -0.0009(17) -0.001(2)
C326 0.038(2) 0.041(2) 0.0235(19) -0.0003(14) 0.0002(15) 0.0025(17)
C331 0.047(2) 0.0279(18) 0.0274(19) -0.0077(13) 0.0031(16) -0.0021(17)
C332 0.047(3) 0.065(3) 0.023(2) -0.0009(17) 0.0000(17) 0.001(2)
C333 0.050(3) 0.078(3) 0.025(2) -0.0045(19) -0.0040(18) 0.006(2)
C334 0.052(3) 0.057(3) 0.041(3) -0.0154(19) 0.010(2) -0.011(2)
C335 0.070(3) 0.042(3) 0.067(3) 0.005(2) 0.034(3) 0.005(2)
C336 0.061(3) 0.043(2) 0.056(3) 0.0126(19) 0.023(2) 0.013(2)
C341 0.040(2) 0.0291(18) 0.0177(17) 0.0005(12) -0.0056(14) 0.0018(15)
C342 0.046(2) 0.0325(19) 0.0232(19) -0.0003(13) -0.0025(15) -0.0021(17)
C343 0.056(3) 0.033(2) 0.0243(19) -0.0065(14) -0.0048(17) 0.0005(18)
C344 0.056(3) 0.032(2) 0.025(2) -0.0006(14) -0.0133(17) -0.0058(18)
C345 0.048(2) 0.034(2) 0.029(2) 0.0061(14) -0.0051(16) -0.0086(18)
C346 0.044(2) 0.0333(19) 0.0193(17) 0.0020(13) -0.0042(15) -0.0044(16)

loop_
_atom_type_symbol
_atom_type_description
_atom_type_scat_dispersion_real
_atom_type_scat_dispersion_imag
_atom_type_scat_source
C C 0.0181 0.0091 'International Tables Vol C Tables 4.2.6.8 and 6.1.1.4'
H H 0.0000 0.0000 'International Tables Vol C Tables 4.2.6.8 and 6.1.1.4'
B B 0.0090 0.0039 'International Tables Vol C Tables 4.2.6.8 and 6.1.1.4'
P P 0.2955 0.4335 'International Tables Vol C Tables 4.2.6.8 and 6.1.1.4'
Ni Ni -3.0029 0.5091 'International Tables Vol C Tables 4.2.6.8 and 6.1.1.4'

loop_
_geom_angle_atom_site_label_1
_geom_angle_atom_site_label_2
_geom_angle_atom_site_label_3
_geom_angle
_geom_angle_publ_flag
C3 NI C2 39.76(13) y
C3 NI C1 66.27(14) y
C2 NI C1 38.97(14) y
C3 NI P1 94.12(11) y
C2 NI P1 126.33(11) y
C1 NI P1 159.96(11) y
C3 NI P2 162.24(10) y
C2 NI P2 122.74(11) y
C1 NI P2 97.55(10) y
P1 NI P2 102.42(4) y
C3 NI C3A 38.75(13) y
C2 NI C3A 63.68(13) y
C1 NI C3A 63.11(12) y
P1 NI C3A 99.28(9) y
P2 NI C3A 141.36(10) y
C3 NI C7A 62.86(14) y
C2 NI C7A 62.67(13) y
C1 NI C7A 37.99(12) y
P1 NI C7A 130.18(9) y
P2 NI C7A 109.34(10) y
C3A NI C7A 35.12(13) y
C2 C1 C7A 107.0(3) y
C2 C1 C8 127.0(3) y
C7A C1 C8 123.6(3) y
C2 C1 NI 68.43(19) y
C7A C1 NI 79.11(19) y
C8 C1 NI 131.5(3) y
C3 C2 C1 108.9(3) y
C3 C2 NI 68.74(19) y
C1 C2 NI 72.6(2) y
C3 C2 H2 125.6 ?
C1 C2 H2 125.6 ?
NI C2 H2 124.7 ?
C2 C3 C3A 107.9(3) y
C2 C3 NI 71.5(2) y
C3A C3 NI 79.8(2) y
C2 C3 H3 126 ?
C3A C3 H3 126 ?
NI C3 H3 114.9 ?
C7A C3A C4 119.9(3) y
C7A C3A C3 107.7(3) y
C4 C3A C3 132.4(4) y
C7A C3A NI 74.95(19) y
C4 C3A NI 130.3(2) y
C3 C3A NI 61.47(17) y
C5 C4 C3A 117.9(4) y
C5 C4 H4 121 ?
C3A C4 H4 121 ?
C4 C5 C6 122.0(4) y
C4 C5 H5 119 ?
C6 C5 H5 119 ?
C5 C6 C7 121.3(4) y
C5 C6 H6 119.4 ?
C7 C6 H6 119.4 ?
C6 C7 C7A 117.3(4) y
C6 C7 H7 121.3 ?
C7A C7 H7 121.3 ?
C7 C7A C3A 121.5(3) y
C7 C7A C1 131.1(4) y
C3A C7A C1 107.3(3) y
C7 C7A NI 133.2(3) y
C3A C7A NI 69.93(19) y
C1 C7A NI 62.90(18) y
C1 C8 C9 112.8(3) y
C1 C8 H8A 109 ?
C9 C8 H8A 109 ?
C1 C8 H8B 109 ?
C9 C8 H8B 109 ?
H8A C8 H8B 107.8 ?
C10 C9 C8 113.6(3) y
C10 C9 H9A 108.8 ?
C8 C9 H9A 108.8 ?
C10 C9 H9B 108.8 ?
C8 C9 H9B 108.8 ?
H9A C9 H9B 107.7 ?
C11 C10 C9 125.3(5) y
C11 C10 H10 117.4 ?
C9 C10 H10 117.4 ?
C10 C11 H11A 120 ?
C10 C11 H11B 120 ?
H11A C11 H11B 120 ?
C111 P1 C131 110.34(18) y
C111 P1 C121 102.51(16) y
C131 P1 C121 98.27(16) y
C111 P1 NI 111.36(13) y
C131 P1 NI 114.36(12) y
C121 P1 NI 118.77(11) y
C112 C111 C116 119.5(4) y
C112 C111 P1 124.6(3) y
C116 C111 P1 115.7(3) y
C111 C112 C113 119.6(4) y
C111 C112 H112 120.2 ?
C113 C112 H112 120.2 ?
C114 C113 C112 120.8(4) y
C114 C113 H113 119.6 ?
C112 C113 H113 119.6 ?
C115 C114 C113 119.7(4) y
C115 C114 H114 120.1 ?
C113 C114 H114 120.1 ?
C116 C115 C114 120.0(4) y
C116 C115 H115 120 ?
C114 C115 H115 120 ?
C115 C116 C111 120.5(4) y
C115 C116 H116 119.8 ?
C111 C116 H116 119.8 ?
C122 C121 C126 119.5(3) y
C122 C121 P1 118.6(3) y
C126 C121 P1 121.7(3) y
C123 C122 C121 121.2(3) y
C123 C122 H122 119.4 ?
C121 C122 H122 119.4 ?
C122 C123 C124 119.7(4) y
C122 C123 H123 120.1 ?
C124 C123 H123 120.1 ?
C125 C124 C123 119.6(4) y
C125 C124 H124 120.2 ?
C123 C124 H124 120.2 ?
C126 C125 C124 120.7(3) y
C126 C125 H125 119.6 ?
C124 C125 H125 119.6 ?
C125 C126 C121 119.3(3) y
C125 C126 H126 120.4 ?
C121 C126 H126 120.4 ?
C132 C131 C136 119.5(3) y
C132 C131 P1 120.9(3) y
C136 C131 P1 119.2(3) y
C133 C132 C131 120.2(4) y
C133 C132 H132 119.9 ?
C131 C132 H132 119.9 ?
C132 C133 C134 120.2(4) y
C132 C133 H133 119.9 ?
C134 C133 H133 119.9 ?
C135 C134 C133 120.1(4) y
C135 C134 H134 119.9 ?
C133 C134 H134 119.9 ?
C134 C135 C136 119.8(4) y
C134 C135 H135 120.1 ?
C136 C135 H135 120.1 ?
C135 C136 C131 120.1(4) y
C135 C136 H136 119.9 ?
C131 C136 H136 119.9 ?
C211 P2 C221 106.08(17) y
C211 P2 C231 104.71(16) y
C221 P2 C231 100.36(15) y
C211 P2 NI 110.76(12) y
C221 P2 NI 113.70(13) y
C231 P2 NI 119.88(12) y
C216 C211 C212 118.8(4) y
C216 C211 P2 123.7(3) y
C212 C211 P2 117.4(3) y
C213 C212 C211 119.9(4) y
C213 C212 H212 120 ?
C211 C212 H212 120 ?
C214 C213 C212 120.5(4) y
C214 C213 H213 119.8 ?
C212 C213 H213 119.8 ?
C215 C214 C213 119.7(4) y
C215 C214 H214 120.2 ?
C213 C214 H214 120.2 ?
C214 C215 C216 120.9(4) y
C214 C215 H215 119.5 ?
C216 C215 H215 119.5 ?
C215 C216 C211 120.2(4) y
C215 C216 H216 119.9 ?
C211 C216 H216 119.9 ?
C222 C221 C226 118.8(3) y
C222 C221 P2 121.7(3) y
C226 C221 P2 119.5(3) y
C221 C222 C223 121.0(4) y
C221 C222 H222 119.5 ?
C223 C222 H222 119.5 ?
C224 C223 C222 119.8(4) y
C224 C223 H223 120.1 ?
C222 C223 H223 120.1 ?
C223 C224 C225 120.2(4) y
C223 C224 H224 119.9 ?
C225 C224 H224 119.9 ?
C224 C225 C226 120.6(4) y
C224 C225 H225 119.7 ?
C226 C225 H225 119.7 ?
C225 C226 C221 119.6(4) y
C225 C226 H226 120.2 ?
C221 C226 H226 120.2 ?
C232 C231 C236 118.6(3) y
C232 C231 P2 123.0(3) y
C236 C231 P2 118.4(3) y
C231 C232 C233 120.4(3) y
C231 C232 H232 119.8 ?
C233 C232 H232 119.8 ?
C234 C233 C232 120.5(4) y
C234 C233 H233 119.8 ?
C232 C233 H233 119.8 ?
C233 C234 C235 119.4(3) y
C233 C234 H234 120.3 ?
C235 C234 H234 120.3 ?
C236 C235 C234 120.6(3) y
C236 C235 H235 119.7 ?
C234 C235 H235 119.7 ?
C235 C236 C231 120.5(3) y
C235 C236 H236 119.8 ?
C231 C236 H236 119.8 ?
C331 B C341 109.5(3) y
C331 B C311 111.2(3) y
C341 B C311 109.8(3) y
C331 B C321 109.2(3) y
C341 B C321 107.9(3) y
C311 B C321 109.2(3) y
C316 C311 C312 114.8(3) y
C316 C311 B 123.8(3) y
C312 C311 B 121.4(3) y
C313 C312 C311 122.9(4) y
C313 C312 H312 118.6 ?
C311 C312 H312 118.6 ?
C314 C313 C312 120.3(3) y
C314 C313 H313 119.9 ?
C312 C313 H313 119.9 ?
C313 C314 C315 118.6(3) y
C313 C314 H314 120.7 ?
C315 C314 H314 120.7 ?
C314 C315 C316 120.1(4) y
C314 C315 H315 119.9 ?
C316 C315 H315 119.9 ?
C311 C316 C315 123.3(3) y
C311 C316 H316 118.4 ?
C315 C316 H316 118.4 ?
C326 C321 C322 114.0(3) y
C326 C321 B 123.7(3) y
C322 C321 B 122.3(3) y
C323 C322 C321 122.8(4) y
C323 C322 H322 118.6 ?
C321 C322 H322 118.6 ?
C324 C323 C322 120.5(4) y
C324 C323 H323 119.7 ?
C322 C323 H323 119.7 ?
C325 C324 C323 118.8(4) y
C325 C324 H324 120.6 ?
C323 C324 H324 120.6 ?
C324 C325 C326 120.3(4) y
C324 C325 H325 119.9 ?
C326 C325 H325 119.9 ?
C321 C326 C325 123.5(4) y
C321 C326 H326 118.3 ?
C325 C326 H326 118.3 ?
C336 C331 C332 112.9(4) y
C336 C331 B 124.4(4) y
C332 C331 B 122.5(3) y
C333 C332 C331 124.4(4) y
C333 C332 H332 117.8 ?
C331 C332 H332 117.8 ?
C332 C333 C334 119.7(4) y
C332 C333 H333 120.1 ?
C334 C333 H333 120.1 ?
C335 C334 C333 118.5(5) y
C335 C334 H334 120.7 ?
C333 C334 H334 120.7 ?
C334 C335 C336 120.5(4) y
C334 C335 H335 119.8 ?
C336 C335 H335 119.8 ?
C331 C336 C335 123.8(5) y
C331 C336 H336 118.1 ?
C335 C336 H336 118.1 ?
C346 C341 C342 115.4(3) y
C346 C341 B 121.0(3) y
C342 C341 B 123.6(3) y
C343 C342 C341 121.7(4) y
C343 C342 H342 119.1 ?
C341 C342 H342 119.1 ?
C344 C343 C342 121.5(4) y
C344 C343 H343 119.2 ?
C342 C343 H343 119.2 ?
C343 C344 C345 118.6(3) y
C343 C344 H344 120.7 ?
C345 C344 H344 120.7 ?
C346 C345 C344 119.2(4) y
C346 C345 H345 120.4 ?
C344 C345 H345 120.4 ?
C345 C346 C341 123.5(4) y
C345 C346 H346 118.3 ?
C341 C346 H346 118.3 ?

loop_
_geom_bond_atom_site_label_1
_geom_bond_atom_site_label_2
_geom_bond_distance
_geom_bond_publ_flag
Ni C3 2.052(4) y
Ni C2 2.089(3) y
Ni C1 2.143(3) y
Ni P1 2.1956(10) y
Ni P2 2.2136(11) y
Ni C3a 2.299(3) y
Ni C7a 2.364(3) y
C1 C2 1.413(5) y
C1 C7a 1.482(5) y
C1 C8 1.500(5) y
C2 C3 1.409(5) y
C2 H2 0.95 ?
C3 C3a 1.462(5) y
C3 H3 0.95 ?
C3a C7a 1.408(5) y
C3a C4 1.412(4) y
C4 C5 1.379(6) y
C4 H4 0.95 ?
C5 C6 1.387(6) y
C5 H5 0.95 ?
C6 C7 1.397(6) y
C6 H6 0.95 ?
C7 C7a 1.399(5) y
C7 H7 0.95 ?
C8 C9 1.525(5) y
C8 H8a 0.99 ?
C8 H8b 0.99 ?
C9 C10 1.485(6) y
C9 H9a 0.99 ?
C9 H9b 0.99 ?
C10 C11 1.298(7) y
C10 H10 0.95 ?
C11 H11a 0.95 ?
C11 H11b 0.95 ?
P1 C111 1.827(4) y
P1 C131 1.832(4) y
P1 C121 1.846(4) y
C111 C112 1.389(5) y
C111 C116 1.401(5) y
C112 C113 1.391(6) y
C112 H112 0.95 ?
C113 C114 1.387(7) y
C113 H113 0.95 ?
C114 C115 1.385(6) y
C114 H114 0.95 ?
C115 C116 1.385(5) y
C115 H115 0.95 ?
C116 H116 0.95 ?
C121 C122 1.385(5) y
C121 C126 1.406(5) y
C122 C123 1.372(5) y
C122 H122 0.95 ?
C123 C124 1.396(5) y
C123 H123 0.95 ?
C124 C125 1.392(5) y
C124 H124 0.95 ?
C125 C126 1.382(5) y
C125 H125 0.95 ?
C126 H126 0.95 ?
C131 C132 1.389(5) y
C131 C136 1.396(5) y
C132 C133 1.376(5) y
C132 H132 0.95 ?
C133 C134 1.398(6) y
C133 H133 0.95 ?
C134 C135 1.375(6) y
C134 H134 0.95 ?
C135 C136 1.391(5) y
C135 H135 0.95 ?
C136 H136 0.95 ?
P2 C211 1.824(4) y
P2 C221 1.824(3) y
P2 C231 1.834(3) y
C211 C216 1.388(5) y
C211 C212 1.408(5) y
C212 C213 1.390(5) y
C212 H212 0.95 ?
C213 C214 1.376(6) y
C213 H213 0.95 ?
C214 C215 1.376(6) y
C214 H214 0.95 ?
C215 C216 1.385(6) y
C215 H215 0.95 ?
C216 H216 0.95 ?
C221 C222 1.388(5) y
C221 C226 1.405(5) y
C222 C223 1.398(5) y
C222 H222 0.95 ?
C223 C224 1.374(6) y
C223 H223 0.95 ?
C224 C225 1.381(6) y
C224 H224 0.95 ?
C225 C226 1.399(5) y
C225 H225 0.95 ?
C226 H226 0.95 ?
C231 C232 1.396(5) y
C231 C236 1.400(5) y
C232 C233 1.397(5) y
C232 H232 0.95 ?
C233 C234 1.379(5) y
C233 H233 0.95 ?
C234 C235 1.392(5) y
C234 H234 0.95 ?
C235 C236 1.385(5) y
C235 H235 0.95 ?
C236 H236 0.95 ?
B C331 1.646(6) y
B C341 1.650(5) y
B C311 1.653(5) y
B C321 1.655(5) y
C311 C316 1.385(5) y
C311 C312 1.407(5) y
C312 C313 1.392(5) y
C312 H312 0.95 ?
C313 C314 1.381(5) y
C313 H313 0.95 ?
C314 C315 1.382(5) y
C314 H314 0.95 ?
C315 C316 1.399(5) y
C315 H315 0.95 ?
C316 H316 0.95 ?
C321 C326 1.397(5) y
C321 C322 1.416(5) y
C322 C323 1.396(5) y
C322 H322 0.95 ?
C323 C324 1.380(6) y
C323 H323 0.95 ?
C324 C325 1.373(6) y
C324 H324 0.95 ?
C325 C326 1.402(5) y
C325 H325 0.95 ?
C326 H326 0.95 ?
C331 C336 1.383(5) y
C331 C332 1.410(5) y
C332 C333 1.374(6) y
C332 H332 0.95 ?
C333 C334 1.375(6) y
C333 H333 0.95 ?
C334 C335 1.367(7) y
C334 H334 0.95 ?
C335 C336 1.389(7) y
C335 H335 0.95 ?
C336 H336 0.95 ?
C341 C346 1.394(5) y
C341 C342 1.410(5) y
C342 C343 1.388(5) y
C342 H342 0.95 ?
C343 C344 1.367(6) y
C343 H343 0.95 ?
C344 C345 1.408(5) y
C344 H344 0.95 ?
C345 C346 1.388(5) y
C345 H345 0.95 ?
C346 H346 0.95 ?
